data_1562732
loop_
_publ_author_name
'Hao, Wenyu'
'Mei, Dajiang'
'Yin, Wenlong'
'Feng, Kai'
'Yao, Jiyong'
'Wu, Yicheng'

_publ_section_title
;
 Synthesis, structural characterization and optical properties of new
 compounds: Centrosymmetric Ba2GaMQ5 (M=Sb,Bi; Q=Se,Te), Ba2InSbTe5 and
 noncentrosymmetric Ba2InSbSe5
;
_journal_name_full 'Journal of Solid State Chemistry'
_journal_page_first 81
_journal_page_last 86
_journal_paper_doi 10.1016/j.jssc.2012.09.034
_journal_volume 198
_journal_year 2013
_chemical_formula_moiety .
_chemical_formula_sum 'Ba2 Ga Sb Te5'
_chemical_formula_weight 1104.15
_chemical_melting_point .
_space_group_IT_number 62
_space_group_name_Hall '-P 2ac 2n'
_space_group_name_H-M_alt 'P n m a'
_symmetry_cell_setting orthorhombic
_symmetry_space_group_name_H-M 'P n m a'
_atom_sites_solution_hydrogens .
_atom_sites_solution_primary direct
_atom_sites_solution_secondary difmap
_audit_creation_method SHELXL-97
_cell_angle_alpha 90.00
_cell_angle_beta 90.00
_cell_angle_gamma 90.00
_cell_formula_units_Z 4
_cell_length_a 13.553(3)
_cell_length_b 9.5965(19)
_cell_length_c 9.775(2)
_cell_measurement_reflns_used .
_cell_measurement_temperature 153(2)
_cell_measurement_theta_max .
_cell_measurement_theta_min .
_cell_volume 1271.3(5)
_computing_cell_refinement 'CrystalClear (Rigaku Inc., 2008)'
_computing_data_collection 'CrystalClear (Rigaku Inc., 2008)'
_computing_data_reduction 'CrystalClear (Rigaku Inc., 2008)'
_computing_molecular_graphics 'SHELXL-97 (Sheldrick, 2008)'
_computing_publication_material 'SHELXL-97 (Sheldrick, 2008)'
_computing_structure_refinement 'SHELXL-97 (Sheldrick, 2008)'
_computing_structure_solution 'SHELXS-97 (Sheldrick, 2008)'
_diffrn_ambient_temperature 153(2)
_diffrn_detector_area_resol_mean 28.5714
_diffrn_measured_fraction_theta_full 0.995
_diffrn_measured_fraction_theta_max 0.995
_diffrn_measurement_device_type 'Rigaku AFC10 diffractometer'
_diffrn_measurement_method dtprofit.ref
_diffrn_radiation_monochromator 'Graphite Monochromator'
_diffrn_radiation_source 'Rotating Anode'
_diffrn_radiation_type MoK\a
_diffrn_radiation_wavelength 0.71073
_diffrn_reflns_av_R_equivalents 0.0406
_diffrn_reflns_av_sigmaI/netI 0.0449
_diffrn_reflns_limit_h_max 19
_diffrn_reflns_limit_h_min -11
_diffrn_reflns_limit_k_max 10
_diffrn_reflns_limit_k_min -13
_diffrn_reflns_limit_l_max 10
_diffrn_reflns_limit_l_min -14
_diffrn_reflns_number 6173
_diffrn_reflns_theta_full 30.99
_diffrn_reflns_theta_max 30.99
_diffrn_reflns_theta_min 2.57
_diffrn_standards_decay_% .
_diffrn_standards_interval_count .
_diffrn_standards_interval_time .
_diffrn_standards_number .
_exptl_absorpt_coefficient_mu 21.496
_exptl_absorpt_correction_T_max 0.096
_exptl_absorpt_correction_T_min 0.039
_exptl_absorpt_correction_type numerical
_exptl_absorpt_process_details 'face indexed'
_exptl_crystal_colour Black
_exptl_crystal_density_diffrn 5.769
_exptl_crystal_density_meas .
_exptl_crystal_density_method 'not measured'
_exptl_crystal_description Chip
_exptl_crystal_F_000 1816
_exptl_crystal_size_max 0.19
_exptl_crystal_size_mid 0.14
_exptl_crystal_size_min 0.11
_refine_diff_density_max 2.233
_refine_diff_density_min -2.161
_refine_diff_density_rms 0.452
_refine_ls_extinction_coef 0.00032(5)
_refine_ls_extinction_expression Fc^*^=kFc[1+0.001xFc^2^\l^3^/sin(2\q)]^-1/4^
_refine_ls_extinction_method SHELXL
_refine_ls_goodness_of_fit_ref 1.173
_refine_ls_hydrogen_treatment .
_refine_ls_matrix_type full
_refine_ls_number_parameters 50
_refine_ls_number_reflns 2119
_refine_ls_number_restraints 0
_refine_ls_restrained_S_all 1.173
_refine_ls_R_factor_all 0.0445
_refine_ls_R_factor_gt 0.0363
_refine_ls_shift/su_max 0.000
_refine_ls_shift/su_mean 0.000
_refine_ls_structure_factor_coef Fsqd
_refine_ls_weighting_details 'calc w=1/[\s^2^(Fo^2^)+(0.0300P)^2^+0.0000P] where P=(Fo^2^+2Fc^2^)/3'
_refine_ls_weighting_scheme calc
_refine_ls_wR_factor_gt 0.0769
_refine_ls_wR_factor_ref 0.0798
_reflns_number_gt 1901
_reflns_number_total 2119
_reflns_threshold_expression >2sigma(I)
_cod_data_source_file JSSC-2013-198-81.cif
_cod_data_source_block Ba2GaSbTe5
_cod_original_cell_volume 1271.3(4)
_cod_database_code 1562732

loop_
_symmetry_equiv_pos_as_xyz
'x, y, z'
'-x+1/2, -y, z+1/2'
'-x, y+1/2, -z'
'x+1/2, -y+1/2, -z+1/2'
'-x, -y, -z'
'x-1/2, y, -z-1/2'
'x, -y-1/2, z'
'-x-1/2, y-1/2, z-1/2'

loop_
_atom_site_label
_atom_site_type_symbol
_atom_site_fract_x
_atom_site_fract_y
_atom_site_fract_z
_atom_site_U_iso_or_equiv
_atom_site_adp_type
_atom_site_occupancy
_atom_site_symmetry_multiplicity
_atom_site_calc_flag
_atom_site_refinement_flags
_atom_site_disorder_assembly
_atom_site_disorder_group
Ba Ba 0.32553(3) 0.00733(4) 0.37823(4) 0.00811(11) Uani 1 1 d . . .
Ga Ga 0.10117(8) 0.2500 0.16457(11) 0.0071(2) Uani 1 2 d S . .
Sb Sb 0.03168(5) 0.2500 0.51891(7) 0.00801(14) Uani 1 2 d S . .
Te1 Te 0.05993(3) 0.03424(4) 0.32241(5) 0.00783(11) Uani 1 1 d . . .
Te2 Te 0.22309(5) 0.2500 0.62152(6) 0.00759(14) Uani 1 2 d S . .
Te3 Te 0.28711(5) 0.2500 0.10657(6) 0.00756(14) Uani 1 2 d S . .
Te4 Te 0.49141(5) 0.2500 0.54896(7) 0.00790(14) Uani 1 2 d S . .

loop_
_atom_site_aniso_label
_atom_site_aniso_U_11
_atom_site_aniso_U_22
_atom_site_aniso_U_33
_atom_site_aniso_U_23
_atom_site_aniso_U_13
_atom_site_aniso_U_12
Ba 0.0086(2) 0.0080(2) 0.00776(19) -0.00003(15) -0.00030(15) 0.00073(14)
Ga 0.0068(5) 0.0086(5) 0.0058(5) 0.000 0.0000(4) 0.000
Sb 0.0078(3) 0.0091(3) 0.0072(3) 0.000 0.0007(2) 0.000
Te1 0.0088(2) 0.0072(2) 0.0074(2) 0.00036(16) 0.00042(16) -0.00083(16)
Te2 0.0070(3) 0.0090(3) 0.0067(3) 0.000 0.0001(2) 0.000
Te3 0.0063(3) 0.0091(3) 0.0074(3) 0.000 0.0004(2) 0.000
Te4 0.0065(3) 0.0101(3) 0.0071(3) 0.000 0.0005(2) 0.000

loop_
_atom_type_symbol
_atom_type_description
_atom_type_scat_dispersion_real
_atom_type_scat_dispersion_imag
_atom_type_scat_source
Ga Ga 0.2307 1.6083 'International Tables Vol C Tables 4.2.6.8 and 6.1.1.4'
Te Te -0.5308 1.6751 'International Tables Vol C Tables 4.2.6.8 and 6.1.1.4'
Ba Ba -0.3244 2.2819 'International Tables Vol C Tables 4.2.6.8 and 6.1.1.4'
Sb Sb -0.5866 1.5461 'International Tables Vol C Tables 4.2.6.8 and 6.1.1.4'

loop_
_geom_angle_atom_site_label_1
_geom_angle_atom_site_label_2
_geom_angle_atom_site_label_3
_geom_angle
_geom_angle_site_symmetry_1
_geom_angle_site_symmetry_3
Te3 Ba Te4 134.46(2) . 5_656
Te3 Ba Te2 84.37(2) . 2_554
Te4 Ba Te2 77.920(18) 5_656 2_554
Te3 Ba Te2 90.75(2) . .
Te4 Ba Te2 125.62(2) 5_656 .
Te2 Ba Te2 146.758(15) 2_554 .
Te3 Ba Te4 90.787(19) . .
Te4 Ba Te4 85.527(17) 5_656 .
Te2 Ba Te4 151.10(2) 2_554 .
Te2 Ba Te4 61.481(19) . .
Te3 Ba Te1 72.470(15) . .
Te4 Ba Te1 139.791(17) 5_656 .
Te2 Ba Te1 76.269(15) 2_554 .
Te2 Ba Te1 70.927(16) . .
Te4 Ba Te1 129.203(17) . .
Te3 Ba Te3 146.349(16) . 2
Te4 Ba Te3 72.657(19) 5_656 2
Te2 Ba Te3 83.42(2) 2_554 2
Te2 Ba Te3 82.708(19) . 2
Te4 Ba Te3 114.16(2) . 2
Te1 Ba Te3 74.201(16) . 2
Te3 Ba Te1 71.880(17) . 6_656
Te4 Ba Te1 64.058(17) 5_656 6_656
Te2 Ba Te1 80.595(17) 2_554 6_656
Te2 Ba Te1 128.887(17) . 6_656
Te4 Ba Te1 70.851(18) . 6_656
Te1 Ba Te1 138.934(16) . 6_656
Te3 Ba Te1 136.039(16) 2 6_656
Te3 Ba Ga 173.48(2) . 2
Te4 Ba Ga 40.094(19) 5_656 2
Te2 Ba Ga 96.56(2) 2_554 2
Te2 Ba Ga 91.95(2) . 2
Te4 Ba Ga 85.30(2) . 2
Te1 Ba Ga 114.03(2) . 2
Te3 Ba Ga 40.04(2) 2 2
Te1 Ba Ga 101.86(2) 6_656 2
Te3 Ba Ba 49.284(12) . 7_565
Te4 Ba Ba 133.734(12) 5_656 7_565
Te2 Ba Ba 133.587(12) 2_554 7_565
Te2 Ba Ba 49.778(12) . 7_565
Te4 Ba Ba 50.248(12) . 7_565
Te1 Ba Ba 85.942(9) . 7_565
Te3 Ba Ba 132.404(12) 2 7_565
Te1 Ba Ba 86.042(9) 6_656 7_565
Ga Ba Ba 129.742(14) 2 7_565
Te4 Ga Te3 112.80(5) 6_556 .
Te4 Ga Te1 110.66(3) 6_556 7_565
Te3 Ga Te1 109.55(3) . 7_565
Te4 Ga Te1 110.66(3) 6_556 .
Te3 Ga Te1 109.55(3) . .
Te1 Ga Te1 103.20(5) 7_565 .
Te4 Ga Ba 63.84(2) 6_556 2_554
Te3 Ga Ba 65.80(2) . 2_554
Te1 Ga Ba 168.14(3) 7_565 2_554
Te1 Ga Ba 88.65(2) . 2_554
Te4 Ga Ba 63.84(2) 6_556 8_665
Te3 Ga Ba 65.80(2) . 8_665
Te1 Ga Ba 88.65(2) 7_565 8_665
Te1 Ga Ba 168.14(3) . 8_665
Ba Ga Ba 79.48(3) 2_554 8_665
Te2 Sb Te1 96.76(2) . .
Te2 Sb Te1 96.76(2) . 7_565
Te1 Sb Te1 93.18(3) . 7_565
Ga Te1 Sb 81.53(3) . .
Ga Te1 Ba 86.22(3) . .
Sb Te1 Ba 94.772(19) . .
Ga Te1 Ba 85.85(3) . 6_556
Sb Te1 Ba 106.81(2) . 6_556
Ba Te1 Ba 155.596(16) . 6_556
Sb Te2 Ba 94.65(2) . 8_666
Sb Te2 Ba 94.65(2) . 2
Ba Te2 Ba 87.17(2) 8_666 2
Sb Te2 Ba 96.96(2) . .
Ba Te2 Ba 167.96(2) 8_666 .
Ba Te2 Ba 95.024(15) 2 .
Sb Te2 Ba 96.96(2) . 7_565
Ba Te2 Ba 95.024(15) 8_666 7_565
Ba Te2 Ba 167.96(2) 2 7_565
Ba Te2 Ba 80.44(2) . 7_565
Ga Te3 Ba 88.80(2) . 7_565
Ga Te3 Ba 88.80(2) . .
Ba Te3 Ba 81.43(2) 7_565 .
Ga Te3 Ba 74.16(2) . 2_554
Ba Te3 Ba 162.56(2) 7_565 2_554
Ba Te3 Ba 94.259(16) . 2_554
Ga Te3 Ba 74.16(2) . 8_665
Ba Te3 Ba 94.259(15) 7_565 8_665
Ba Te3 Ba 162.56(2) . 8_665
Ba Te3 Ba 84.81(2) 2_554 8_665
Ga Te4 Ba 76.06(2) 6_656 3_656
Ga Te4 Ba 76.06(2) 6_656 5_656
Ba Te4 Ba 87.47(3) 3_656 5_656
Ga Te4 Ba 89.15(3) 6_656 .
Ba Te4 Ba 164.18(2) 3_656 .
Ba Te4 Ba 94.473(17) 5_656 .
Ga Te4 Ba 89.15(3) 6_656 7_565
Ba Te4 Ba 94.473(17) 3_656 7_565
Ba Te4 Ba 164.18(2) 5_656 7_565
Ba Te4 Ba 79.50(2) . 7_565

loop_
_geom_bond_atom_site_label_1
_geom_bond_atom_site_label_2
_geom_bond_distance
_geom_bond_site_symmetry_2
Ba Te3 3.5701(8) .
Ba Te4 3.5721(8) 5_656
Ba Te2 3.5817(8) 2_554
Ba Te2 3.6064(8) .
Ba Te4 3.6418(8) .
Ba Te1 3.6498(10) .
Ba Te3 3.6619(8) 2
Ba Te1 3.7424(9) 6_656
Ba Ga 3.8625(11) 2
Ba Ba 4.6576(12) 7_565
Ga Te4 2.5631(13) 6_556
Ga Te3 2.5829(14) .
Ga Te1 2.6419(9) 7_565
Ga Te1 2.6419(9) .
Ga Ba 3.8625(11) 2_554
Ga Ba 3.8625(11) 8_665
Sb Te2 2.7813(11) .
Sb Te1 2.8501(8) .
Sb Te1 2.8501(8) 7_565
Te1 Ba 3.7424(9) 6_556
Te2 Ba 3.5817(8) 8_666
Te2 Ba 3.5817(8) 2
Te2 Ba 3.6064(8) 7_565
Te3 Ba 3.5701(8) 7_565
Te3 Ba 3.6619(8) 2_554
Te3 Ba 3.6619(8) 8_665
Te4 Ga 2.5631(13) 6_656
Te4 Ba 3.5721(8) 3_656
Te4 Ba 3.5721(8) 5_656
Te4 Ba 3.6418(8) 7_565
